data_7129381
loop_
_publ_author_name
'Le, Thanh V.'
'Daugulis, Olafs'

_publ_section_title
;
 &#x000D; In situ ortho-lithiation/functionalization of
 pentafluorosulfanyl arenes
;
_journal_name_full 'Chemical Communications'
_journal_paper_doi 10.1039/D1CC06140B
_journal_year 2022
_chemical_formula_sum 'C10 H16 Br F5 O2 S Si2'
_chemical_formula_weight 431.38
_space_group_crystal_system monoclinic
_space_group_IT_number 15
_space_group_name_Hall '-C 2yc'
_space_group_name_H-M_alt 'C 1 2/c 1'
_atom_sites_solution_hydrogens geom
_audit_creation_method SHELXL-2018/3
_audit_update_record
;
2021-08-20 deposited with the CCDC.	2021-12-06 downloaded from the CCDC.
;
_cell_angle_alpha 90
_cell_angle_beta 109.697(2)
_cell_angle_gamma 90
_cell_formula_units_Z 16
_cell_length_a 24.1980(9)
_cell_length_b 13.1680(5)
_cell_length_c 22.6970(8)
_cell_measurement_reflns_used 9927
_cell_measurement_temperature 123(2)
_cell_measurement_theta_max 66.10
_cell_measurement_theta_min 3.88
_cell_volume 6809.0(4)
_computing_cell_refinement 'Bruker SAINT'
_computing_data_collection 'Bruker APEX3'
_computing_data_reduction 'Bruker SAINT'
_computing_structure_refinement 'SHELXL-2018/3 (Sheldrick, 2018)'
_computing_structure_solution 'SHELXT 2014/5 (Sheldrick, 2014)'
_diffrn_ambient_temperature 123(2)
_diffrn_measured_fraction_theta_full 0.983
_diffrn_measured_fraction_theta_max 0.983
_diffrn_measurement_device_type 'Bruker APEX-II CCD'
_diffrn_measurement_method 'narrow frame \w scans'
_diffrn_radiation_type CuK\a
_diffrn_radiation_wavelength 1.54178
_diffrn_reflns_av_R_equivalents 0.0529
_diffrn_reflns_av_unetI/netI 0.0440
_diffrn_reflns_Laue_measured_fraction_full 0.983
_diffrn_reflns_Laue_measured_fraction_max 0.983
_diffrn_reflns_limit_h_max 28
_diffrn_reflns_limit_h_min -27
_diffrn_reflns_limit_k_max 15
_diffrn_reflns_limit_k_min -15
_diffrn_reflns_limit_l_max 26
_diffrn_reflns_limit_l_min -26
_diffrn_reflns_number 31467
_diffrn_reflns_point_group_measured_fraction_full 0.983
_diffrn_reflns_point_group_measured_fraction_max 0.983
_diffrn_reflns_theta_full 66.158
_diffrn_reflns_theta_max 66.158
_diffrn_reflns_theta_min 3.877
_exptl_absorpt_coefficient_mu 6.278
_exptl_absorpt_correction_T_max 0.7527
_exptl_absorpt_correction_T_min 0.4825
_exptl_absorpt_correction_type empirical
_exptl_absorpt_process_details SADABS
_exptl_crystal_colour colourless
_exptl_crystal_density_diffrn 1.683
_exptl_crystal_description plate
_exptl_crystal_F_000 3456
_exptl_crystal_size_max 0.24
_exptl_crystal_size_mid 0.19
_exptl_crystal_size_min 0.03
_refine_diff_density_max 0.477
_refine_diff_density_min -0.558
_refine_diff_density_rms 0.085
_refine_ls_extinction_method none
_refine_ls_goodness_of_fit_ref 1.202
_refine_ls_hydrogen_treatment constr
_refine_ls_matrix_type full
_refine_ls_number_parameters 465
_refine_ls_number_reflns 5860
_refine_ls_number_restraints 664
_refine_ls_restrained_S_all 1.150
_refine_ls_R_factor_all 0.0517
_refine_ls_R_factor_gt 0.0506
_refine_ls_shift/su_max 0.000
_refine_ls_shift/su_mean 0.000
_refine_ls_structure_factor_coef Fsqd
_refine_ls_weighting_details 'w=1/[\s^2^(Fo^2^)+52.3104P] where P=(Fo^2^+2Fc^2^)/3'
_refine_ls_weighting_scheme calc
_refine_ls_wR_factor_gt 0.1250
_refine_ls_wR_factor_ref 0.1256
_reflns_Friedel_coverage 0.000
_reflns_number_gt 5692
_reflns_number_total 5860
_reflns_threshold_expression 'I > 2\s(I)'
_cod_data_source_file d1cc06140b2.cif
_cod_data_source_block XW320_11
_cod_original_sg_symbol_H-M 'C 2/c'
_cod_database_code 7129381
_shelx_shelxl_version_number 2018/3
_shelx_space_group_comment
;
The symmetry employed for this shelxl refinement is uniquely defined
by the following loop, which should always be used as a source of
symmetry information in preference to the above space-group names.
They are only intended as comments.
;
_shelx_estimated_absorpt_t_min 0.314
_shelx_estimated_absorpt_t_max 0.834

loop_
_space_group_symop_operation_xyz
'x, y, z'
'-x, y, -z+1/2'
'x+1/2, y+1/2, z'
'-x+1/2, y+1/2, -z+1/2'
'-x, -y, -z'
'x, -y, z-1/2'
'-x+1/2, -y+1/2, -z'
'x+1/2, -y+1/2, z-1/2'

loop_
_atom_site_label
_atom_site_type_symbol
_atom_site_fract_x
_atom_site_fract_y
_atom_site_fract_z
_atom_site_U_iso_or_equiv
_atom_site_adp_type
_atom_site_occupancy
_atom_site_site_symmetry_order
_atom_site_calc_flag
_atom_site_refinement_flags_posn
_atom_site_refinement_flags_adp
_atom_site_refinement_flags_occupancy
_atom_site_disorder_assembly
_atom_site_disorder_group
Br1 Br 0.36449(14) -0.1970(3) 0.78530(17) 0.0397(10) Uani 0.66(3) 1 d D U P A 1
Br12 Br 0.3718(7) -0.2029(6) 0.7807(4) 0.079(3) Uani 0.34(3) 1 d D U P A 2
S1 S 0.30424(5) -0.09717(9) 0.53599(5) 0.0322(3) Uani 1 1 d . . . . .
Si1 Si 0.43126(6) 0.03873(12) 0.82639(6) 0.0403(3) Uani 1 1 d . . . . .
Si2 Si 0.36842(6) 0.15880(10) 0.58114(5) 0.0330(3) Uani 1 1 d . . . . .
Si3 Si 0.43018(5) 0.51898(10) 0.62665(6) 0.0290(3) Uani 1 1 d . . . . .
Si4 Si 0.65839(5) 0.38401(12) 0.72734(6) 0.0366(3) Uani 1 1 d . . . . .
F1 F 0.24678(12) -0.1290(2) 0.55037(14) 0.0410(6) Uani 1 1 d . . . . .
F2 F 0.32854(13) -0.2096(2) 0.55060(14) 0.0435(7) Uani 1 1 d . . . . .
F3 F 0.27207(13) -0.1321(2) 0.46603(13) 0.0461(7) Uani 1 1 d . . . . .
F4 F 0.35952(12) -0.0688(2) 0.51669(13) 0.0423(7) Uani 1 1 d . . . . .
F5 F 0.27671(12) 0.0127(2) 0.51558(12) 0.0378(6) Uani 1 1 d . . . . .
O1 O 0.45812(14) 0.1533(3) 0.82346(15) 0.0396(8) Uani 1 1 d . . . . .
H1 H 0.430438 0.193897 0.806965 0.059 Uiso 1 1 calc R U . . .
O2 O 0.42817(14) 0.2220(2) 0.62276(14) 0.0328(7) Uani 1 1 d . . . . .
H2D H 0.457110 0.182492 0.633204 0.049 Uiso 1 1 calc R U . . .
O3 O 0.43347(13) 0.4129(2) 0.66658(13) 0.0292(7) Uani 1 1 d . . . . .
H3 H 0.427652 0.362986 0.642181 0.044 Uiso 1 1 calc R U . . .
O4 O 0.61313(14) 0.3124(3) 0.75026(14) 0.0349(7) Uani 1 1 d . . . . .
H4 H 0.603932 0.343039 0.778077 0.052 Uiso 1 1 calc R U . . .
C1 C 0.34059(19) -0.0550(3) 0.6162(2) 0.0283(9) Uani 1 1 d . . . . .
C2 C 0.3410(2) -0.1245(4) 0.6622(2) 0.0328(10) Uani 1 1 d . . . . .
H2 H 0.323561 -0.189511 0.651247 0.039 Uiso 1 1 calc R U . . .
C3 C 0.3672(2) -0.0977(4) 0.7239(2) 0.0348(10) Uani 1 1 d D . . . .
C4 C 0.3933(2) -0.0037(4) 0.7430(2) 0.0317(10) Uani 1 1 d . . . . .
C5 C 0.3912(2) 0.0627(4) 0.6943(2) 0.0314(10) Uani 1 1 d . . . . .
H5 H 0.408274 0.127937 0.705530 0.038 Uiso 1 1 calc R U . . .
C6 C 0.36585(19) 0.0416(4) 0.6301(2) 0.0299(9) Uani 1 1 d . . . . .
C7 C 0.4958(3) -0.0431(6) 0.8632(4) 0.081(3) Uani 1 1 d . . . . .
H7A H 0.520267 -0.045435 0.836463 0.122 Uiso 1 1 calc R U . . .
H7B H 0.482680 -0.111809 0.868401 0.122 Uiso 1 1 calc R U . . .
H7C H 0.518763 -0.015252 0.904205 0.122 Uiso 1 1 calc R U . . .
C8 C 0.3791(3) 0.0398(6) 0.8701(3) 0.0663(19) Uani 1 1 d . . . . .
H8A H 0.342706 0.073776 0.845037 0.099 Uiso 1 1 calc R U . . .
H8B H 0.396528 0.076378 0.909661 0.099 Uiso 1 1 calc R U . . .
H8C H 0.370315 -0.030145 0.878799 0.099 Uiso 1 1 calc R U . . .
C9 C 0.3724(3) 0.1446(5) 0.5019(2) 0.0563(16) Uani 1 1 d . . . . .
H9A H 0.335362 0.116300 0.473922 0.084 Uiso 1 1 calc R U . . .
H9B H 0.404730 0.098775 0.503314 0.084 Uiso 1 1 calc R U . . .
H9C H 0.379153 0.211138 0.486199 0.084 Uiso 1 1 calc R U . . .
C10 C 0.3059(2) 0.2406(4) 0.5812(3) 0.0436(12) Uani 1 1 d . . . . .
H10A H 0.307928 0.305321 0.560625 0.065 Uiso 1 1 calc R U . . .
H10B H 0.307990 0.253411 0.624400 0.065 Uiso 1 1 calc R U . . .
H10C H 0.268898 0.206384 0.558513 0.065 Uiso 1 1 calc R U . . .
C11 C 0.5276(2) 0.6045(3) 0.5853(2) 0.0312(9) Uani 1 1 d . . . . .
C12 C 0.5869(2) 0.6151(4) 0.5946(2) 0.0346(10) Uani 1 1 d . . . . .
H12 H 0.599932 0.663112 0.570890 0.041 Uiso 1 1 calc R U . . .
C13 C 0.6270(2) 0.5548(4) 0.6387(2) 0.0324(10) Uani 1 1 d . . . . .
C14 C 0.60984(19) 0.4816(4) 0.6729(2) 0.0298(9) Uani 1 1 d . . . . .
C15 C 0.54948(18) 0.4771(4) 0.66277(19) 0.0278(9) Uani 1 1 d . . . . .
H15 H 0.536693 0.428980 0.686593 0.033 Uiso 1 1 calc R U . . .
C16 C 0.50641(19) 0.5373(3) 0.6207(2) 0.0279(9) Uani 1 1 d . . . . .
C17 C 0.3683(2) 0.5055(5) 0.5524(3) 0.0503(14) Uani 1 1 d . . . . .
H17A H 0.361478 0.570378 0.529945 0.075 Uiso 1 1 calc R U . . .
H17B H 0.332858 0.485830 0.561376 0.075 Uiso 1 1 calc R U . . .
H17C H 0.377652 0.453176 0.526571 0.075 Uiso 1 1 calc R U . . .
C18 C 0.4182(3) 0.6218(4) 0.6772(3) 0.0472(13) Uani 1 1 d . . . . .
H18A H 0.423408 0.687895 0.659920 0.071 Uiso 1 1 calc R U . . .
H18B H 0.446655 0.614775 0.719532 0.071 Uiso 1 1 calc R U . . .
H18C H 0.378322 0.616806 0.678681 0.071 Uiso 1 1 calc R U . . .
C19 C 0.7136(2) 0.4438(6) 0.7969(3) 0.0655(19) Uani 1 1 d . . . . .
H19A H 0.737624 0.491752 0.783090 0.098 Uiso 1 1 calc R U . . .
H19B H 0.738808 0.390971 0.822903 0.098 Uiso 1 1 calc R U . . .
H19C H 0.693307 0.479934 0.821440 0.098 Uiso 1 1 calc R U . . .
C20 C 0.6910(3) 0.2989(5) 0.6831(3) 0.0571(16) Uani 1 1 d . . . . .
H20A H 0.659920 0.272530 0.646252 0.086 Uiso 1 1 calc R U . . .
H20B H 0.710790 0.242233 0.709867 0.086 Uiso 1 1 calc R U . . .
H20C H 0.719471 0.336898 0.669637 0.086 Uiso 1 1 calc R U . . .
S_1 S 0.7065(8) 0.5840(11) 0.6577(6) 0.038(4) Uani 0.176(3) 1 d D U P B 2
F1_1 F 0.6906(6) 0.6999(10) 0.6452(7) 0.044(3) Uani 0.176(3) 1 d D U P B 2
F2_1 F 0.6951(8) 0.5691(14) 0.5861(6) 0.058(4) Uani 0.176(3) 1 d D U P B 2
F3_1 F 0.7254(7) 0.4699(11) 0.6701(8) 0.057(4) Uani 0.176(3) 1 d D U P B 2
F4_1 F 0.7161(7) 0.5997(13) 0.7292(6) 0.054(4) Uani 0.176(3) 1 d D U P B 2
F5_1 F 0.7720(6) 0.6101(15) 0.6685(9) 0.070(5) Uani 0.176(3) 1 d D U P B 2
Br3 Br 0.4731(2) 0.6974(4) 0.5426(3) 0.0536(18) Uani 0.176(3) 1 d . U P B 2
S_2 S 0.47996(12) 0.68064(17) 0.51972(10) 0.0326(5) Uani 0.824(3) 1 d D U P B 1
F1_2 F 0.51631(17) 0.7813(2) 0.54505(16) 0.0428(8) Uani 0.824(3) 1 d D U P B 1
F2_2 F 0.4380(2) 0.7070(3) 0.55821(16) 0.0400(8) Uani 0.824(3) 1 d D U P B 1
F3_2 F 0.44137(15) 0.5850(3) 0.48920(15) 0.0409(8) Uani 0.824(3) 1 d D U P B 1
F4_2 F 0.51894(17) 0.6614(3) 0.47662(15) 0.0432(8) Uani 0.824(3) 1 d D U P B 1
F5_2 F 0.43803(18) 0.7467(3) 0.46441(17) 0.0524(10) Uani 0.824(3) 1 d D U P B 1
Br2 Br 0.70750(9) 0.57405(12) 0.64711(8) 0.0463(4) Uani 0.824(3) 1 d . U P B 1

loop_
_atom_site_aniso_label
_atom_site_aniso_U_11
_atom_site_aniso_U_22
_atom_site_aniso_U_33
_atom_site_aniso_U_23
_atom_site_aniso_U_13
_atom_site_aniso_U_12
Br1 0.052(2) 0.0330(10) 0.0368(10) 0.0124(7) 0.0191(10) 0.0054(6)
Br12 0.163(8) 0.0367(19) 0.058(3) 0.0111(14) 0.065(5) 0.024(3)
S1 0.0295(6) 0.0313(6) 0.0315(6) -0.0032(4) 0.0044(4) -0.0022(4)
Si1 0.0379(7) 0.0555(9) 0.0221(6) 0.0105(6) 0.0031(5) -0.0107(6)
Si2 0.0380(7) 0.0349(7) 0.0202(6) 0.0034(5) 0.0022(5) -0.0098(5)
Si3 0.0221(6) 0.0353(7) 0.0282(6) 0.0003(5) 0.0064(5) 0.0035(5)
Si4 0.0207(6) 0.0584(9) 0.0312(6) 0.0047(6) 0.0094(5) 0.0049(6)
F1 0.0320(14) 0.0396(15) 0.0487(16) -0.0028(13) 0.0103(12) -0.0085(12)
F2 0.0492(17) 0.0336(15) 0.0433(16) -0.0085(12) 0.0096(13) 0.0057(12)
F3 0.0465(16) 0.0459(17) 0.0356(15) -0.0109(13) 0.0001(12) -0.0101(13)
F4 0.0378(15) 0.0555(18) 0.0335(14) -0.0060(13) 0.0117(12) -0.0074(13)
F5 0.0367(14) 0.0347(14) 0.0327(14) 0.0022(11) -0.0006(11) 0.0014(11)
O1 0.0339(17) 0.053(2) 0.0263(16) 0.0070(15) 0.0028(14) -0.0086(15)
O2 0.0337(17) 0.0317(17) 0.0293(16) 0.0005(13) 0.0058(13) -0.0027(13)
O3 0.0245(15) 0.0376(17) 0.0260(15) 0.0008(13) 0.0094(12) 0.0006(13)
O4 0.0306(16) 0.048(2) 0.0269(16) 0.0040(14) 0.0108(13) 0.0083(14)
C1 0.026(2) 0.031(2) 0.025(2) 0.0018(17) 0.0059(17) 0.0051(17)
C2 0.033(2) 0.025(2) 0.040(2) 0.0028(18) 0.0131(19) 0.0042(18)
C3 0.042(3) 0.033(2) 0.031(2) 0.0105(19) 0.015(2) 0.0088(19)
C4 0.030(2) 0.037(2) 0.027(2) 0.0053(18) 0.0076(18) 0.0051(18)
C5 0.035(2) 0.031(2) 0.026(2) 0.0025(17) 0.0072(18) -0.0026(19)
C6 0.029(2) 0.033(2) 0.025(2) 0.0030(18) 0.0043(17) -0.0011(18)
C7 0.048(4) 0.086(5) 0.082(5) 0.057(4) -0.014(3) -0.009(3)
C8 0.089(5) 0.077(5) 0.045(3) -0.015(3) 0.037(3) -0.039(4)
C9 0.081(4) 0.059(4) 0.027(2) -0.003(2) 0.015(3) -0.034(3)
C10 0.036(3) 0.039(3) 0.043(3) 0.011(2) -0.004(2) -0.006(2)
C11 0.035(2) 0.025(2) 0.031(2) -0.0017(17) 0.0091(18) -0.0004(18)
C12 0.039(2) 0.029(2) 0.039(2) -0.0012(19) 0.018(2) -0.0080(19)
C13 0.030(2) 0.034(2) 0.036(2) -0.0059(19) 0.0153(18) -0.0040(18)
C14 0.026(2) 0.040(2) 0.025(2) -0.0072(18) 0.0100(17) -0.0015(18)
C15 0.026(2) 0.037(2) 0.024(2) -0.0038(17) 0.0121(17) -0.0027(18)
C16 0.026(2) 0.031(2) 0.027(2) -0.0080(17) 0.0082(17) -0.0019(17)
C17 0.035(3) 0.055(3) 0.047(3) 0.017(3) -0.005(2) -0.007(2)
C18 0.052(3) 0.045(3) 0.057(3) 0.003(3) 0.034(3) 0.011(2)
C19 0.031(3) 0.112(6) 0.045(3) 0.000(3) 0.002(2) -0.014(3)
C20 0.045(3) 0.074(4) 0.060(4) 0.012(3) 0.028(3) 0.022(3)
S_1 0.013(5) 0.050(6) 0.049(6) -0.012(5) 0.009(4) -0.006(4)
F1_1 0.033(7) 0.048(7) 0.060(9) -0.019(6) 0.027(7) -0.006(5)
F2_1 0.061(10) 0.070(11) 0.056(8) -0.011(7) 0.037(7) 0.011(9)
F3_1 0.029(8) 0.066(8) 0.070(10) -0.013(7) 0.010(8) 0.029(7)
F4_1 0.039(8) 0.067(11) 0.053(7) -0.014(7) 0.011(6) -0.004(8)
F5_1 0.019(6) 0.097(13) 0.093(12) 0.026(12) 0.016(7) 0.012(7)
Br3 0.048(3) 0.041(3) 0.063(4) 0.019(3) 0.006(3) 0.0135(19)
S_2 0.0463(11) 0.0256(9) 0.0254(10) 0.0013(7) 0.0114(8) 0.0018(7)
F1_2 0.065(2) 0.0243(16) 0.0417(19) 0.0008(14) 0.0213(17) -0.0023(15)
F2_2 0.047(2) 0.0332(19) 0.041(2) 0.0042(14) 0.0159(17) 0.0118(16)
F3_2 0.051(2) 0.0368(18) 0.0275(16) -0.0006(14) 0.0028(14) -0.0030(15)
F4_2 0.064(2) 0.0421(19) 0.0289(17) 0.0033(14) 0.0234(16) -0.0020(17)
F5_2 0.067(2) 0.044(2) 0.0402(19) 0.0129(17) 0.0102(17) 0.0089(18)
Br2 0.0363(7) 0.0545(7) 0.0568(7) -0.0008(5) 0.0273(5) -0.0106(5)

loop_
_atom_type_symbol
_atom_type_description
_atom_type_scat_dispersion_real
_atom_type_scat_dispersion_imag
_atom_type_scat_source
C C 0.0181 0.0091 'International Tables Vol C Tables 4.2.6.8 and 6.1.1.4'
H H 0.0000 0.0000 'International Tables Vol C Tables 4.2.6.8 and 6.1.1.4'
Br Br -0.6763 1.2805 'International Tables Vol C Tables 4.2.6.8 and 6.1.1.4'
F F 0.0727 0.0534 'International Tables Vol C Tables 4.2.6.8 and 6.1.1.4'
O O 0.0492 0.0322 'International Tables Vol C Tables 4.2.6.8 and 6.1.1.4'
S S 0.3331 0.5567 'International Tables Vol C Tables 4.2.6.8 and 6.1.1.4'
Si Si 0.2541 0.3302 'International Tables Vol C Tables 4.2.6.8 and 6.1.1.4'

loop_
_geom_angle_atom_site_label_1
_geom_angle_atom_site_label_2
_geom_angle_atom_site_label_3
_geom_angle
_geom_angle_site_symmetry_1
_geom_angle_site_symmetry_3
_geom_angle_publ_flag
F3 S1 F2 87.76(16) . . ?
F3 S1 F4 88.09(16) . . ?
F2 S1 F4 89.41(17) . . ?
F3 S1 F1 87.76(16) . . ?
F2 S1 F1 89.97(17) . . ?
F4 S1 F1 175.83(16) . . ?
F3 S1 F5 87.48(16) . . ?
F2 S1 F5 175.22(16) . . ?
F4 S1 F5 90.85(17) . . ?
F1 S1 F5 89.42(16) . . ?
F3 S1 C1 179.0(2) . . ?
F2 S1 C1 93.18(18) . . ?
F4 S1 C1 92.09(18) . . ?
F1 S1 C1 92.07(18) . . ?
F5 S1 C1 91.58(18) . . ?
O1 Si1 C7 105.4(3) . . ?
O1 Si1 C8 111.3(3) . . ?
C7 Si1 C8 112.8(4) . . ?
O1 Si1 C4 107.15(19) . . ?
C7 Si1 C4 109.4(3) . . ?
C8 Si1 C4 110.5(3) . . ?
O2 Si2 C9 106.5(2) . . ?
O2 Si2 C10 105.2(2) . . ?
C9 Si2 C10 111.7(3) . . ?
O2 Si2 C6 105.46(18) . . ?
C9 Si2 C6 120.5(3) . . ?
C10 Si2 C6 106.4(2) . . ?
O3 Si3 C17 107.1(2) . . ?
O3 Si3 C18 105.4(2) . . ?
C17 Si3 C18 112.7(3) . . ?
O3 Si3 C16 106.07(18) . . ?
C17 Si3 C16 116.9(2) . . ?
C18 Si3 C16 107.9(2) . . ?
O4 Si4 C20 105.9(3) . . ?
O4 Si4 C19 109.5(2) . . ?
C20 Si4 C19 113.7(3) . . ?
O4 Si4 C14 105.15(19) . . ?
C20 Si4 C14 109.9(2) . . ?
C19 Si4 C14 112.1(3) . . ?
Si1 O1 H1 109.5 . . ?
Si2 O2 H2D 109.5 . . ?
Si3 O3 H3 109.5 . . ?
Si4 O4 H4 109.5 . . ?
C2 C1 C6 122.6(4) . . ?
C2 C1 S1 115.5(3) . . ?
C6 C1 S1 121.9(3) . . ?
C3 C2 C1 118.8(4) . . ?
C3 C2 H2 120.6 . . ?
C1 C2 H2 120.6 . . ?
C2 C3 C4 123.4(4) . . ?
C2 C3 Br12 114.4(4) . . ?
C4 C3 Br12 122.0(4) . . ?
C2 C3 Br1 116.5(4) . . ?
C4 C3 Br1 120.1(4) . . ?
C3 C4 C5 114.7(4) . . ?
C3 C4 Si1 126.3(3) . . ?
C5 C4 Si1 118.9(4) . . ?
C4 C5 C6 125.7(4) . . ?
C4 C5 H5 117.1 . . ?
C6 C5 H5 117.1 . . ?
C1 C6 C5 114.7(4) . . ?
C1 C6 Si2 134.4(3) . . ?
C5 C6 Si2 110.7(3) . . ?
Si1 C7 H7A 109.5 . . ?
Si1 C7 H7B 109.5 . . ?
H7A C7 H7B 109.5 . . ?
Si1 C7 H7C 109.5 . . ?
H7A C7 H7C 109.5 . . ?
H7B C7 H7C 109.5 . . ?
Si1 C8 H8A 109.5 . . ?
Si1 C8 H8B 109.5 . . ?
H8A C8 H8B 109.5 . . ?
Si1 C8 H8C 109.5 . . ?
H8A C8 H8C 109.5 . . ?
H8B C8 H8C 109.5 . . ?
Si2 C9 H9A 109.5 . . ?
Si2 C9 H9B 109.5 . . ?
H9A C9 H9B 109.5 . . ?
Si2 C9 H9C 109.5 . . ?
H9A C9 H9C 109.5 . . ?
H9B C9 H9C 109.5 . . ?
Si2 C10 H10A 109.5 . . ?
Si2 C10 H10B 109.5 . . ?
H10A C10 H10B 109.5 . . ?
Si2 C10 H10C 109.5 . . ?
H10A C10 H10C 109.5 . . ?
H10B C10 H10C 109.5 . . ?
C12 C11 C16 122.4(4) . . ?
C12 C11 Br3 122.7(4) . . ?
C16 C11 Br3 113.0(4) . . ?
C12 C11 S_2 113.7(4) . . ?
C16 C11 S_2 123.8(4) . . ?
C13 C12 C11 119.3(4) . . ?
C13 C12 H12 120.4 . . ?
C11 C12 H12 120.4 . . ?
C12 C13 C14 122.3(4) . . ?
C12 C13 S_1 117.7(6) . . ?
C14 C13 S_1 119.6(6) . . ?
C12 C13 Br2 116.0(3) . . ?
C14 C13 Br2 121.6(4) . . ?
C13 C14 C15 115.5(4) . . ?
C13 C14 Si4 126.9(3) . . ?
C15 C14 Si4 117.5(3) . . ?
C16 C15 C14 125.7(4) . . ?
C16 C15 H15 117.2 . . ?
C14 C15 H15 117.2 . . ?
C15 C16 C11 114.6(4) . . ?
C15 C16 Si3 113.2(3) . . ?
C11 C16 Si3 132.0(3) . . ?
Si3 C17 H17A 109.5 . . ?
Si3 C17 H17B 109.5 . . ?
H17A C17 H17B 109.5 . . ?
Si3 C17 H17C 109.5 . . ?
H17A C17 H17C 109.5 . . ?
H17B C17 H17C 109.5 . . ?
Si3 C18 H18A 109.5 . . ?
Si3 C18 H18B 109.5 . . ?
H18A C18 H18B 109.5 . . ?
Si3 C18 H18C 109.5 . . ?
H18A C18 H18C 109.5 . . ?
H18B C18 H18C 109.5 . . ?
Si4 C19 H19A 109.5 . . ?
Si4 C19 H19B 109.5 . . ?
H19A C19 H19B 109.5 . . ?
Si4 C19 H19C 109.5 . . ?
H19A C19 H19C 109.5 . . ?
H19B C19 H19C 109.5 . . ?
Si4 C20 H20A 109.5 . . ?
Si4 C20 H20B 109.5 . . ?
H20A C20 H20B 109.5 . . ?
Si4 C20 H20C 109.5 . . ?
H20A C20 H20C 109.5 . . ?
H20B C20 H20C 109.5 . . ?
F5_1 S_1 F2_1 90.2(12) . . ?
F5_1 S_1 F3_1 87.9(11) . . ?
F2_1 S_1 F3_1 90.3(10) . . ?
F5_1 S_1 F4_1 91.2(11) . . ?
F2_1 S_1 F4_1 178.4(14) . . ?
F3_1 S_1 F4_1 90.4(10) . . ?
F5_1 S_1 F1_1 89.4(11) . . ?
F2_1 S_1 F1_1 89.3(10) . . ?
F3_1 S_1 F1_1 177.2(15) . . ?
F4_1 S_1 F1_1 90.1(10) . . ?
F5_1 S_1 C13 175.9(11) . . ?
F2_1 S_1 C13 85.8(10) . . ?
F3_1 S_1 C13 93.4(10) . . ?
F4_1 S_1 C13 92.7(10) . . ?
F1_1 S_1 C13 89.3(9) . . ?
F3_2 S_2 F5_2 87.9(2) . . ?
F3_2 S_2 F2_2 91.3(2) . . ?
F5_2 S_2 F2_2 87.6(2) . . ?
F3_2 S_2 F1_2 175.3(2) . . ?
F5_2 S_2 F1_2 87.5(2) . . ?
F2_2 S_2 F1_2 89.8(2) . . ?
F3_2 S_2 F4_2 89.4(2) . . ?
F5_2 S_2 F4_2 87.4(2) . . ?
F2_2 S_2 F4_2 174.9(3) . . ?
F1_2 S_2 F4_2 89.1(2) . . ?
F3_2 S_2 C11 92.1(2) . . ?
F5_2 S_2 C11 178.5(3) . . ?
F2_2 S_2 C11 90.9(2) . . ?
F1_2 S_2 C11 92.4(2) . . ?
F4_2 S_2 C11 94.1(2) . . ?

loop_
_geom_bond_atom_site_label_1
_geom_bond_atom_site_label_2
_geom_bond_distance
_geom_bond_site_symmetry_2
_geom_bond_publ_flag
Br1 C3 1.928(5) . ?
Br12 C3 1.869(9) . ?
S1 F3 1.583(3) . ?
S1 F2 1.586(3) . ?
S1 F4 1.586(3) . ?
S1 F1 1.588(3) . ?
S1 F5 1.594(3) . ?
S1 C1 1.822(4) . ?
Si1 O1 1.653(4) . ?
Si1 C7 1.849(7) . ?
Si1 C8 1.851(6) . ?
Si1 C4 1.888(5) . ?
Si2 O2 1.660(3) . ?
Si2 C9 1.843(5) . ?
Si2 C10 1.857(6) . ?
Si2 C6 1.915(5) . ?
Si3 O3 1.653(3) . ?
Si3 C17 1.847(5) . ?
Si3 C18 1.858(5) . ?
Si3 C16 1.910(4) . ?
Si4 O4 1.656(4) . ?
Si4 C20 1.850(6) . ?
Si4 C19 1.864(6) . ?
Si4 C14 1.893(5) . ?
O1 H1 0.8400 . ?
O2 H2D 0.8400 . ?
O3 H3 0.8400 . ?
O4 H4 0.8400 . ?
C1 C2 1.385(7) . ?
C1 C6 1.400(7) . ?
C2 C3 1.375(7) . ?
C2 H2 0.9500 . ?
C3 C4 1.391(7) . ?
C4 C5 1.398(6) . ?
C5 C6 1.405(6) . ?
C5 H5 0.9500 . ?
C7 H7A 0.9800 . ?
C7 H7B 0.9800 . ?
C7 H7C 0.9800 . ?
C8 H8A 0.9800 . ?
C8 H8B 0.9800 . ?
C8 H8C 0.9800 . ?
C9 H9A 0.9800 . ?
C9 H9B 0.9800 . ?
C9 H9C 0.9800 . ?
C10 H10A 0.9800 . ?
C10 H10B 0.9800 . ?
C10 H10C 0.9800 . ?
C11 C12 1.386(7) . ?
C11 C16 1.402(7) . ?
C11 Br3 1.819(7) . ?
C11 S_2 1.842(5) . ?
C12 C13 1.385(7) . ?
C12 H12 0.9500 . ?
C13 C14 1.385(7) . ?
C13 S_1 1.864(19) . ?
C13 Br2 1.909(5) . ?
C14 C15 1.401(6) . ?
C15 C16 1.399(6) . ?
C15 H15 0.9500 . ?
C17 H17A 0.9800 . ?
C17 H17B 0.9800 . ?
C17 H17C 0.9800 . ?
C18 H18A 0.9800 . ?
C18 H18B 0.9800 . ?
C18 H18C 0.9800 . ?
C19 H19A 0.9800 . ?
C19 H19B 0.9800 . ?
C19 H19C 0.9800 . ?
C20 H20A 0.9800 . ?
C20 H20B 0.9800 . ?
C20 H20C 0.9800 . ?
S_1 F5_1 1.559(14) . ?
S_1 F2_1 1.567(12) . ?
S_1 F3_1 1.569(13) . ?
S_1 F4_1 1.573(13) . ?
S_1 F1_1 1.576(13) . ?
S_2 F3_2 1.581(4) . ?
S_2 F5_2 1.582(4) . ?
S_2 F2_2 1.585(4) . ?
S_2 F1_2 1.587(4) . ?
S_2 F4_2 1.591(4) . ?
